data_7110886
loop_
_publ_author_name
'Luo, Bing'
'Gladfelter, Wayne L.'

_publ_section_title
;
 1,1-Dimethylhydrazidogallane and a gallium hydrazide with two Ga2N2 rings
 bridged by two NNMe2 ligands
;
_journal_issue 10
_journal_name_full 'Chemical Communications'
_journal_page_first 825
_journal_paper_doi 10.1039/b001010n
_journal_year 2000
_chemical_compound_source 'Bing Luo'
_chemical_formula_sum 'C4 H18 Ga2 N4'
_chemical_formula_weight 261.66
_chemical_name_common 99255/BL045
_chemical_name_systematic
;
 ?
;
_space_group_IT_number 9
_symmetry_cell_setting monoclinic
_symmetry_space_group_name_Hall 'C -2yc'
_symmetry_space_group_name_H-M 'C 1 c 1'
_atom_sites_solution_hydrogens mixed
_atom_sites_solution_primary direct
_atom_sites_solution_secondary difmap
_audit_creation_method SHELXL-97
_cell_angle_alpha 90.000(2)
_cell_angle_beta 95.323(2)
_cell_angle_gamma 90.000(1)
_cell_formula_units_Z 4
_cell_length_a 6.8583(5)
_cell_length_b 19.607(2)
_cell_length_c 8.0977(6)
_cell_measurement_reflns_used 2084
_cell_measurement_temperature 173(2)
_cell_volume 1084.21(16)
_computing_cell_refinement 'Saint, Bruker'
_computing_data_collection 'Smart, Bruker'
_computing_data_reduction 'Saint, Bruker'
_computing_structure_refinement 'SHELXL-97 (Sheldrick, 1997)'
_computing_structure_solution 'SHELXS-97 (Sheldrick, 1990)'
_diffrn_ambient_temperature 173(2)
_diffrn_measured_fraction_theta_full 1.000
_diffrn_measured_fraction_theta_max 1.000
_diffrn_measurement_device_type 'Smart CCD, Siemens'
_diffrn_measurement_method omega-scans
_diffrn_radiation_monochromator graphite
_diffrn_radiation_source 'Normal-focus sealed tube'
_diffrn_radiation_type MoK\a
_diffrn_radiation_wavelength 0.71073
_diffrn_reflns_av_R_equivalents 0.0378
_diffrn_reflns_av_sigmaI/netI 0.0470
_diffrn_reflns_limit_h_max 8
_diffrn_reflns_limit_h_min -8
_diffrn_reflns_limit_k_max 23
_diffrn_reflns_limit_k_min -23
_diffrn_reflns_limit_l_max 9
_diffrn_reflns_limit_l_min -9
_diffrn_reflns_number 3964
_diffrn_reflns_theta_full 25.02
_diffrn_reflns_theta_max 25.02
_diffrn_reflns_theta_min 2.08
_exptl_absorpt_coefficient_mu 4.920
_exptl_absorpt_correction_T_max 1.0000
_exptl_absorpt_correction_T_min 0.5773
_exptl_absorpt_correction_type multi-scan
_exptl_absorpt_process_details
;
Absorption correction was carried out using the program
SADABS, G. Sheldrick (1999).
;
_exptl_crystal_colour colorless
_exptl_crystal_density_diffrn 1.603
_exptl_crystal_density_method 'not measured'
_exptl_crystal_description plate
_exptl_crystal_F_000 528
_exptl_crystal_size_max 0.20
_exptl_crystal_size_mid 0.18
_exptl_crystal_size_min 0.08
_refine_diff_density_max 0.385
_refine_diff_density_min -0.430
_refine_diff_density_rms 0.088
_refine_ls_abs_structure_details 'Flack H D (1983), Acta Cryst. A39, 876-881'
_refine_ls_abs_structure_Flack 0.07(3)
_refine_ls_extinction_coef 0.0007(2)
_refine_ls_extinction_expression Fc^*^=kFc[1+0.001xFc^2^\l^3^/sin(2\q)]^-1/4^
_refine_ls_extinction_method SHELXL
_refine_ls_goodness_of_fit_ref 1.035
_refine_ls_hydrogen_treatment mixed
_refine_ls_matrix_type full
_refine_ls_number_parameters 132
_refine_ls_number_reflns 1718
_refine_ls_number_restraints 8
_refine_ls_restrained_S_all 1.032
_refine_ls_R_factor_all 0.0364
_refine_ls_R_factor_gt 0.0294
_refine_ls_shift/su_max 0.001
_refine_ls_shift/su_mean 0.000
_refine_ls_structure_factor_coef Fsqd
_refine_ls_weighting_details 'calc w=1/[\s^2^(Fo^2^)+(0.0305P)^2^+0.0000P] where P=(Fo^2^+2Fc^2^)/3'
_refine_ls_weighting_scheme calc
_refine_ls_wR_factor_gt 0.0612
_refine_ls_wR_factor_ref 0.0635
_reflns_number_gt 1554
_reflns_number_total 1718
_reflns_threshold_expression 2sigma(I)
_cod_data_source_file b001010nsup1.cif
_cod_data_source_block 99255
_cod_depositor_comments
;
The following automatic conversions were performed:

'_exptl_absorpt_correction_type' value 'multi-scans' was replaced
with the value 'multi-scan' as specified in the replacement file
'src/cod-tools/trunk/data/replacement-values/replacement_values.lst'.

Automatic conversion script
Id: cif_fix_values 5376 2017-05-30 11:51:03Z andrius 
;
_cod_original_cell_volume 1084.19(14)
_cod_original_sg_symbol_H-M Cc
_cod_database_code 7110886

loop_
_symmetry_equiv_pos_as_xyz
'x, y, z'
'x, -y, z+1/2'
'x+1/2, y+1/2, z'
'x+1/2, -y+1/2, z+1/2'

loop_
_atom_site_label
_atom_site_type_symbol
_atom_site_fract_x
_atom_site_fract_y
_atom_site_fract_z
_atom_site_U_iso_or_equiv
_atom_site_adp_type
_atom_site_occupancy
_atom_site_symmetry_multiplicity
_atom_site_calc_flag
_atom_site_refinement_flags
Ga1 Ga 0.87109(9) 0.87417(3) 0.09319(8) 0.02740(18) Uani 1 1 d D
H1G H 0.970(14) 0.889(5) -0.061(8) 0.11(4) Uiso 1 1 d D
H2G H 0.944(10) 0.848(3) 0.263(5) 0.054(19) Uiso 1 1 d D
Ga2 Ga 0.46280(8) 0.91624(3) 0.06414(7) 0.02886(19) Uani 1 1 d D
H3G H 0.344(9) 0.913(3) 0.212(6) 0.04(2) Uiso 1 1 d D
H4G H 0.412(12) 0.953(4) -0.098(6) 0.09(3) Uiso 1 1 d D
N1 N 0.7230(7) 0.9599(3) 0.1235(6) 0.0240(11) Uani 1 1 d .
H1N H 0.720(8) 0.970(3) 0.220(7) 0.014(15) Uiso 1 1 d .
N2 N 0.7708(8) 1.0174(3) 0.0212(6) 0.0287(12) Uani 1 1 d .
N3 N 0.6099(8) 0.8276(3) 0.0445(7) 0.0292(12) Uani 1 1 d .
H3N H 0.611(12) 0.810(4) -0.045(10) 0.06(3) Uiso 1 1 d .
N4 N 0.5774(8) 0.7737(2) 0.1613(6) 0.0317(12) Uani 1 1 d .
C1 C 0.9762(11) 1.0372(3) 0.0619(9) 0.0354(14) Uani 1 1 d .
H1A H 1.0618 0.9995 0.0356 0.08(3) Uiso 1 1 calc R
H1B H 0.9982 1.0479 0.1803 0.027(15) Uiso 1 1 calc R
H1C H 1.0057 1.0774 -0.0032 0.036(18) Uiso 1 1 calc R
C2 C 0.6422(10) 1.0749(4) 0.0517(8) 0.0356(16) Uani 1 1 d .
H2A H 0.5056 1.0617 0.0225 0.013(14) Uiso 1 1 calc R
H2B H 0.6749 1.1139 -0.0162 0.025(17) Uiso 1 1 calc R
H2C H 0.6603 1.0875 0.1693 0.07(3) Uiso 1 1 calc R
C3 C 0.7112(11) 0.7171(3) 0.1338(9) 0.0439(18) Uani 1 1 d .
H3A H 0.8469 0.7331 0.1515 0.06(2) Uiso 1 1 calc R
H3B H 0.6850 0.7003 0.0199 0.09(3) Uiso 1 1 calc R
H3C H 0.6908 0.6801 0.2118 0.07(2) Uiso 1 1 calc R
C4 C 0.3732(10) 0.7502(4) 0.1345(8) 0.0426(18) Uani 1 1 d .
H4A H 0.2856 0.7864 0.1665 0.07(3) Uiso 1 1 calc R
H4B H 0.3562 0.7096 0.2020 0.032(15) Uiso 1 1 calc R
H4C H 0.3419 0.7391 0.0170 0.05(2) Uiso 1 1 calc R

loop_
_atom_site_aniso_label
_atom_site_aniso_U_11
_atom_site_aniso_U_22
_atom_site_aniso_U_33
_atom_site_aniso_U_23
_atom_site_aniso_U_13
_atom_site_aniso_U_12
Ga1 0.0269(4) 0.0246(4) 0.0304(3) 0.0010(3) 0.0013(3) -0.0014(3)
Ga2 0.0264(4) 0.0272(4) 0.0327(4) 0.0015(3) 0.0013(3) -0.0029(3)
N1 0.030(3) 0.026(3) 0.016(3) 0.002(2) 0.003(2) -0.008(2)
N2 0.040(3) 0.019(3) 0.027(3) 0.000(2) 0.002(2) -0.003(2)
N3 0.035(3) 0.022(3) 0.031(3) 0.005(3) 0.004(2) -0.004(3)
N4 0.040(3) 0.023(3) 0.031(3) 0.009(2) -0.002(2) -0.006(2)
C1 0.039(4) 0.028(3) 0.037(3) 0.001(4) -0.006(3) -0.009(4)
C2 0.041(4) 0.023(4) 0.043(4) -0.001(3) 0.003(3) 0.003(3)
C3 0.050(5) 0.027(4) 0.053(4) 0.003(4) -0.006(4) 0.001(4)
C4 0.043(4) 0.038(4) 0.048(4) 0.012(3) 0.008(4) -0.014(4)

loop_
_atom_type_symbol
_atom_type_description
_atom_type_scat_dispersion_real
_atom_type_scat_dispersion_imag
_atom_type_scat_source
C C 0.0033 0.0016 'International Tables Vol C Tables 4.2.6.8 and 6.1.1.4'
H H 0.0000 0.0000 'International Tables Vol C Tables 4.2.6.8 and 6.1.1.4'
N N 0.0061 0.0033 'International Tables Vol C Tables 4.2.6.8 and 6.1.1.4'
Ga Ga 0.2307 1.6083 'International Tables Vol C Tables 4.2.6.8 and 6.1.1.4'

loop_
_geom_angle_atom_site_label_1
_geom_angle_atom_site_label_2
_geom_angle_atom_site_label_3
_geom_angle
N1 Ga1 N3 87.3(2)
N1 Ga1 Ga2 43.28(14)
N3 Ga1 Ga2 44.07(16)
N1 Ga1 H1G 102(4)
N3 Ga1 H1G 113(4)
Ga2 Ga1 H1G 113(4)
N1 Ga1 H2G 108(2)
N3 Ga1 H2G 104(3)
Ga2 Ga1 H2G 114(3)
H1G Ga1 H2G 133(5)
N1 Ga2 N3 86.9(2)
N1 Ga2 Ga1 43.10(16)
N3 Ga2 Ga1 43.88(15)
N1 Ga2 H3G 111(3)
N3 Ga2 H3G 110(2)
Ga1 Ga2 H3G 121(3)
N1 Ga2 H4G 98(3)
N3 Ga2 H4G 115(3)
Ga1 Ga2 H4G 111(3)
H3G Ga2 H4G 128(4)
N2 N1 Ga1 116.1(4)
N2 N1 Ga2 116.0(4)
Ga1 N1 Ga2 93.6(2)
N2 N1 H1N 113(4)
Ga1 N1 H1N 113(4)
Ga2 N1 H1N 103(4)
N1 N2 C2 109.2(5)
N1 N2 C1 109.8(5)
C2 N2 C1 109.8(5)
N4 N3 Ga1 113.0(4)
N4 N3 Ga2 117.8(4)
Ga1 N3 Ga2 92.1(2)
N4 N3 H3N 108(6)
Ga1 N3 H3N 107(6)
Ga2 N3 H3N 119(6)
N3 N4 C3 108.4(6)
N3 N4 C4 109.5(5)
C3 N4 C4 109.9(5)
N2 C1 H1A 109.5
N2 C1 H1B 109.5
H1A C1 H1B 109.5
N2 C1 H1C 109.5
H1A C1 H1C 109.5
H1B C1 H1C 109.5
N2 C2 H2A 109.5
N2 C2 H2B 109.5
H2A C2 H2B 109.5
N2 C2 H2C 109.5
H2A C2 H2C 109.5
H2B C2 H2C 109.5
N4 C3 H3A 109.5
N4 C3 H3B 109.5
H3A C3 H3B 109.5
N4 C3 H3C 109.5
H3A C3 H3C 109.5
H3B C3 H3C 109.5
N4 C4 H4A 109.5
N4 C4 H4B 109.5
H4A C4 H4B 109.5
N4 C4 H4C 109.5
H4A C4 H4C 109.5
H4B C4 H4C 109.5

loop_
_geom_bond_atom_site_label_1
_geom_bond_atom_site_label_2
_geom_bond_distance
Ga1 N1 1.991(5)
Ga1 N3 2.017(5)
Ga1 Ga2 2.9076(9)
Ga1 H1G 1.51(3)
Ga1 H2G 1.51(3)
Ga2 N1 1.997(5)
Ga2 N3 2.024(6)
Ga2 H3G 1.51(3)
Ga2 H4G 1.51(3)
N1 N2 1.454(7)
N1 H1N 0.81(5)
N2 C2 1.466(8)
N2 C1 1.469(8)
N3 N4 1.449(7)
N3 H3N 0.80(8)
N4 C3 1.470(9)
N4 C4 1.471(8)
C1 H1A 0.9800
C1 H1B 0.9800
C1 H1C 0.9800
C2 H2A 0.9800
C2 H2B 0.9800
C2 H2C 0.9800
C3 H3A 0.9800
C3 H3B 0.9800
C3 H3C 0.9800
C4 H4A 0.9800
C4 H4B 0.9800
C4 H4C 0.9800

loop_
_geom_hbond_atom_site_label_D
_geom_hbond_atom_site_label_H
_geom_hbond_atom_site_label_A
_geom_hbond_distance_DH
_geom_hbond_distance_HA
_geom_hbond_distance_DA
_geom_hbond_angle_DHA
_geom_hbond_site_symmetry_A
N1 H1N N2 0.81(5) 2.45(5) 3.238(7) 167(5) 2_575

loop_
_geom_torsion_atom_site_label_1
_geom_torsion_atom_site_label_2
_geom_torsion_atom_site_label_3
_geom_torsion_atom_site_label_4
_geom_torsion
N3 Ga1 Ga2 N1 176.0(3)
N1 Ga1 Ga2 N3 -176.0(3)
N3 Ga1 N1 N2 -124.2(4)
Ga2 Ga1 N1 N2 -121.4(4)
N3 Ga1 N1 Ga2 -2.8(2)
N3 Ga2 N1 N2 124.2(4)
Ga1 Ga2 N1 N2 121.4(5)
N3 Ga2 N1 Ga1 2.8(2)
Ga1 N1 N2 C2 176.9(4)
Ga2 N1 N2 C2 68.4(5)
Ga1 N1 N2 C1 -62.7(5)
Ga2 N1 N2 C1 -171.2(4)
N1 Ga1 N3 N4 -118.8(4)
Ga2 Ga1 N3 N4 -121.5(5)
N1 Ga1 N3 Ga2 2.8(2)
N1 Ga2 N3 N4 114.7(4)
Ga1 Ga2 N3 N4 117.4(5)
N1 Ga2 N3 Ga1 -2.7(2)
Ga1 N3 N4 C3 -69.4(5)
Ga2 N3 N4 C3 -175.0(4)
Ga1 N3 N4 C4 170.7(4)
Ga2 N3 N4 C4 65.1(6)
